data_4330774
loop_
_publ_author_name
'Wei-Qiu Kan'
'Jin Yang'
'Ying-Ying Liu'
'Jian-Fang Ma'

_publ_contact_author_address
;
Department of Chemistry
Northeast Normal University
Changchun 130024
P.R.China
;
_publ_contact_author_email jianfangma@yahoo.com.cn
_publ_contact_author_fax +86-431-85098620
_publ_contact_author_name 'Jian-Fang Ma'
_publ_contact_author_phone +86-431-85098620
_publ_section_title
;
 Series of Inorganic-Organic Hybrid Materials Constructed From
 Octamolybdates and Metal-Organic Frameworks: Syntheses, Structures, and
 Physical Properties
;
_journal_name_full 'Inorganic Chemistry'
_journal_page_first 11266
_journal_page_last 11278
_journal_paper_doi 10.1021/ic300134z
_journal_volume 51
_journal_year 2012
_chemical_formula_moiety 'C15 H13 Ag Mo4 N8 O13'
_chemical_formula_sum 'C15 H13 Ag Mo4 N8 O13'
_chemical_formula_weight 1004.96
_chemical_name_systematic
;
 ?
;
_space_group_IT_number 2
_symmetry_cell_setting triclinic
_symmetry_space_group_name_Hall '-P 1'
_symmetry_space_group_name_H-M 'P -1'
_atom_sites_solution_hydrogens geom
_atom_sites_solution_primary direct
_atom_sites_solution_secondary difmap
_audit_creation_method SHELXL-97
_cell_angle_alpha 98.289(5)
_cell_angle_beta 94.162(5)
_cell_angle_gamma 107.191(5)
_cell_formula_units_Z 2
_cell_length_a 10.385(5)
_cell_length_b 10.488(5)
_cell_length_c 12.150(5)
_cell_measurement_reflns_used 3905
_cell_measurement_temperature 293(2)
_cell_measurement_theta_max 29.1708
_cell_measurement_theta_min 2.8926
_cell_volume 1241.7(10)
_computing_cell_refinement CrysAlis
_computing_data_collection 'CrysAlis (Oxford Diffraction, 2006)'
_computing_data_reduction CrysAlis
_computing_structure_refinement 'SHELXL-97 (Sheldrick, 1997)'
_computing_structure_solution 'SHELXL-97 (Sheldrick, 1997)'
_diffrn_ambient_temperature 293(2)
_diffrn_detector_area_resol_mean 10.0
_diffrn_measured_fraction_theta_full 0.995
_diffrn_measured_fraction_theta_max 0.995
_diffrn_measurement_device_type 'Oxford Diffraction Gemini R Ultra'
_diffrn_measurement_method '\w scan'
_diffrn_radiation_monochromator graphite
_diffrn_radiation_source 'fine-focus sealed tube'
_diffrn_radiation_type MoK\a
_diffrn_radiation_wavelength 0.71069
_diffrn_reflns_av_R_equivalents 0.0232
_diffrn_reflns_av_sigmaI/netI 0.0434
_diffrn_reflns_limit_h_max 12
_diffrn_reflns_limit_h_min -12
_diffrn_reflns_limit_k_max 11
_diffrn_reflns_limit_k_min -12
_diffrn_reflns_limit_l_max 14
_diffrn_reflns_limit_l_min -12
_diffrn_reflns_number 7765
_diffrn_reflns_theta_full 25.35
_diffrn_reflns_theta_max 25.35
_diffrn_reflns_theta_min 2.90
_exptl_absorpt_coefficient_mu 2.822
_exptl_absorpt_correction_T_max 1.00000
_exptl_absorpt_correction_T_min 0.75793
_exptl_absorpt_correction_type multi-scan
_exptl_absorpt_process_details
;
CrysAlis (Oxford Diffraction, 2006)
;
_exptl_crystal_colour colorless
_exptl_crystal_density_diffrn 2.688
_exptl_crystal_description block
_exptl_crystal_F_000 956
_exptl_crystal_size_max 0.24
_exptl_crystal_size_mid 0.23
_exptl_crystal_size_min 0.20
_refine_diff_density_max 0.487
_refine_diff_density_min -0.746
_refine_diff_density_rms 0.125
_refine_ls_extinction_method none
_refine_ls_goodness_of_fit_ref 1.020
_refine_ls_hydrogen_treatment constr
_refine_ls_matrix_type full
_refine_ls_number_parameters 370
_refine_ls_number_reflns 4531
_refine_ls_number_restraints 0
_refine_ls_restrained_S_all 1.020
_refine_ls_R_factor_all 0.0386
_refine_ls_R_factor_gt 0.0284
_refine_ls_shift/su_max 0.001
_refine_ls_shift/su_mean 0.000
_refine_ls_structure_factor_coef Fsqd
_refine_ls_weighting_details 'calc w=1/[\s^2^(Fo^2^)+(0.0238P)^2^+0.0000P] where P=(Fo^2^+2Fc^2^)/3'
_refine_ls_weighting_scheme calc
_refine_ls_wR_factor_gt 0.0579
_refine_ls_wR_factor_ref 0.0625
_reflns_number_gt 3786
_reflns_number_total 4531
_reflns_threshold_expression >2\s(I)
_cod_data_source_file ic300134z_si_002_6.cif
_cod_data_source_block compound-6
_cod_original_sg_symbol_Hall '-p 1'
_cod_database_code 4330774

loop_
_symmetry_equiv_pos_as_xyz
'x, y, z'
'-x, -y, -z'

loop_
_atom_site_label
_atom_site_type_symbol
_atom_site_fract_x
_atom_site_fract_y
_atom_site_fract_z
_atom_site_U_iso_or_equiv
_atom_site_adp_type
_atom_site_occupancy
_atom_site_symmetry_multiplicity
_atom_site_calc_flag
_atom_site_refinement_flags
Ag1 Ag -0.64863(4) -0.44125(4) 0.47735(3) 0.03237(11) Uani 1 1 d .
Mo1 Mo 0.14653(4) 0.43668(4) 0.89023(3) 0.02091(11) Uani 1 1 d .
Mo2 Mo 0.31741(4) 0.58881(4) 1.13435(3) 0.01862(10) Uani 1 1 d .
Mo3 Mo 0.57386(4) 0.47034(4) 1.22357(3) 0.01898(10) Uani 1 1 d .
Mo4 Mo 0.40915(4) 0.32405(4) 0.98325(3) 0.01759(10) Uani 1 1 d .
C1 C -0.4430(5) -0.1733(5) 0.4308(4) 0.0297(11) Uani 1 1 d .
H1 H -0.4619 -0.2154 0.3561 0.036 Uiso 1 1 calc R
C2 C -0.4455(5) -0.1429(5) 0.6046(4) 0.0315(12) Uani 1 1 d .
H2 H -0.4623 -0.1539 0.6773 0.038 Uiso 1 1 calc R
C3 C -0.2736(4) 0.0903(5) 0.6463(4) 0.0279(11) Uani 1 1 d .
H3A H -0.2745 0.1683 0.6123 0.033 Uiso 1 1 calc R
H3B H -0.3048 0.1018 0.7193 0.033 Uiso 1 1 calc R
C4 C -0.0244(4) 0.1361(5) 0.6104(3) 0.0232(10) Uani 1 1 d .
C5 C -0.0088(4) 0.2277(5) 0.5274(3) 0.0224(10) Uani 1 1 d .
C6 C -0.1121(4) 0.2340(5) 0.4503(4) 0.0265(11) Uani 1 1 d .
H6 H -0.2005 0.1776 0.4478 0.032 Uiso 1 1 calc R
C7 C -0.0808(5) 0.3255(5) 0.3778(4) 0.0292(11) Uani 1 1 d .
H7 H -0.1480 0.3316 0.3258 0.035 Uiso 1 1 calc R
C8 C 0.0498(5) 0.4069(5) 0.3831(4) 0.0287(11) Uani 1 1 d .
H8 H 0.0693 0.4686 0.3342 0.034 Uiso 1 1 calc R
C9 C 0.1217(4) 0.3139(5) 0.5256(3) 0.0231(10) Uani 1 1 d .
H9 H 0.1915 0.3096 0.5759 0.028 Uiso 1 1 calc R
C10 C 0.0220(5) 0.0248(5) 0.7304(4) 0.0271(11) Uani 1 1 d .
C11 C 0.0995(5) -0.0313(5) 0.8035(4) 0.0301(11) Uani 1 1 d .
C12 C 0.2354(5) -0.0148(5) 0.7939(4) 0.0344(12) Uani 1 1 d .
H12 H 0.2772 0.0313 0.7397 0.041 Uiso 1 1 calc R
C13 C 0.3074(6) -0.0661(5) 0.8637(4) 0.0409(14) Uani 1 1 d .
H13 H 0.3985 -0.0554 0.8572 0.049 Uiso 1 1 calc R
C14 C 0.1193(7) -0.1498(6) 0.9538(5) 0.0528(16) Uani 1 1 d .
H14 H 0.0814 -0.1955 1.0096 0.063 Uiso 1 1 calc R
C15 C 0.0406(6) -0.1015(5) 0.8841(4) 0.0412(13) Uani 1 1 d .
H15 H -0.0510 -0.1161 0.8914 0.049 Uiso 1 1 calc R
N1 N -0.4991(4) -0.2352(4) 0.5142(3) 0.0302(9) Uani 1 1 d .
N2 N -0.3602(4) -0.0502(4) 0.4632(3) 0.0299(10) Uani 1 1 d .
N3 N -0.3645(3) -0.0324(4) 0.5763(3) 0.0250(9) Uani 1 1 d .
N4 N -0.1371(4) 0.0826(4) 0.6593(3) 0.0251(9) Uani 1 1 d .
N5 N -0.1080(4) 0.0102(4) 0.7365(3) 0.0307(10) Uani 1 1 d .
N6 N 0.0767(4) 0.1007(4) 0.6532(3) 0.0254(9) Uani 1 1 d .
N7 N 0.1515(4) 0.4023(4) 0.4556(3) 0.0247(9) Uani 1 1 d .
N8 N 0.2481(6) -0.1310(5) 0.9410(4) 0.0497(13) Uani 1 1 d .
H8A H 0.2955 -0.1623 0.9847 0.060 Uiso 1 1 calc R
O1 O -0.0064(3) 0.3182(3) 0.8468(3) 0.0326(8) Uani 1 1 d .
O2 O 0.2481(3) 0.4138(3) 0.7664(2) 0.0231(7) Uani 1 1 d .
O3 O 0.1238(3) 0.5842(3) 0.8681(2) 0.0311(8) Uani 1 1 d .
O4 O 0.1606(3) 0.4656(3) 1.0521(2) 0.0257(7) Uani 1 1 d .
O5 O 0.3073(3) 0.7420(3) 1.1095(2) 0.0267(7) Uani 1 1 d .
O6 O 0.2861(3) 0.5895(3) 1.2700(2) 0.0286(8) Uani 1 1 d .
O7 O 0.5215(3) 0.6518(3) 1.1597(2) 0.0198(7) Uani 1 1 d .
O8 O 0.5325(3) 0.5209(3) 1.3535(2) 0.0283(8) Uani 1 1 d .
O9 O 0.5993(3) 0.3189(3) 1.2313(2) 0.0276(7) Uani 1 1 d .
O10 O 0.3907(3) 0.4016(3) 1.1360(2) 0.0194(7) Uani 1 1 d .
O11 O 0.6095(3) 0.4635(3) 1.0382(2) 0.0183(7) Uani 1 1 d .
O12 O 0.4458(3) 0.1831(3) 1.0066(2) 0.0291(8) Uani 1 1 d .
O13 O 0.2372(3) 0.2716(3) 0.9331(2) 0.0258(7) Uani 1 1 d .

loop_
_atom_site_aniso_label
_atom_site_aniso_U_11
_atom_site_aniso_U_22
_atom_site_aniso_U_33
_atom_site_aniso_U_23
_atom_site_aniso_U_13
_atom_site_aniso_U_12
Ag1 0.0282(2) 0.0303(2) 0.0304(2) 0.01111(16) 0.00013(15) -0.00529(17)
Mo1 0.0187(2) 0.0234(2) 0.01955(19) 0.00353(16) 0.00078(15) 0.00550(17)
Mo2 0.0213(2) 0.0224(2) 0.01461(18) 0.00418(16) 0.00253(15) 0.01001(17)
Mo3 0.0223(2) 0.0223(2) 0.01456(18) 0.00692(16) 0.00205(15) 0.00866(17)
Mo4 0.0215(2) 0.0135(2) 0.01726(18) 0.00408(15) 0.00263(15) 0.00391(16)
C1 0.033(3) 0.027(3) 0.026(2) 0.005(2) 0.005(2) 0.003(2)
C2 0.028(3) 0.030(3) 0.033(3) 0.011(2) 0.009(2) 0.000(2)
C3 0.026(2) 0.024(3) 0.030(2) -0.001(2) 0.005(2) 0.004(2)
C4 0.028(3) 0.018(3) 0.018(2) 0.0025(19) 0.0017(19) -0.001(2)
C5 0.025(2) 0.020(3) 0.021(2) 0.0067(19) 0.0023(19) 0.004(2)
C6 0.021(2) 0.023(3) 0.030(2) 0.007(2) 0.0007(19) -0.004(2)
C7 0.029(3) 0.028(3) 0.027(2) 0.009(2) -0.007(2) 0.003(2)
C8 0.034(3) 0.023(3) 0.027(2) 0.011(2) 0.000(2) 0.003(2)
C9 0.025(2) 0.020(3) 0.019(2) 0.0061(19) -0.0012(18) -0.001(2)
C10 0.039(3) 0.019(3) 0.020(2) 0.002(2) 0.001(2) 0.006(2)
C11 0.052(3) 0.016(3) 0.020(2) 0.0034(19) 0.001(2) 0.009(2)
C12 0.045(3) 0.027(3) 0.030(3) 0.006(2) 0.000(2) 0.009(3)
C13 0.057(4) 0.024(3) 0.038(3) 0.002(2) -0.015(3) 0.015(3)
C14 0.094(5) 0.034(4) 0.035(3) 0.016(3) 0.010(3) 0.023(4)
C15 0.065(4) 0.031(3) 0.032(3) 0.015(2) 0.013(3) 0.017(3)
N1 0.029(2) 0.027(2) 0.031(2) 0.0093(19) 0.0059(18) 0.0001(19)
N2 0.030(2) 0.028(2) 0.026(2) 0.0050(18) 0.0036(17) 0.0002(19)
N3 0.020(2) 0.024(2) 0.0256(19) 0.0020(17) 0.0033(16) -0.0001(18)
N4 0.030(2) 0.020(2) 0.0225(19) 0.0076(17) 0.0031(16) 0.0015(18)
N5 0.037(2) 0.026(2) 0.026(2) 0.0080(18) 0.0057(18) 0.0031(19)
N6 0.032(2) 0.022(2) 0.0235(19) 0.0105(17) 0.0035(17) 0.0071(18)
N7 0.024(2) 0.026(2) 0.0206(18) 0.0094(17) 0.0006(16) 0.0003(18)
N8 0.083(4) 0.028(3) 0.037(3) 0.006(2) -0.016(3) 0.021(3)
O1 0.0208(17) 0.036(2) 0.0342(18) 0.0018(16) 0.0001(14) 0.0022(15)
O2 0.0251(16) 0.0233(18) 0.0189(14) 0.0014(13) 0.0001(13) 0.0061(14)
O3 0.0338(19) 0.032(2) 0.0320(17) 0.0076(15) 0.0051(15) 0.0163(16)
O4 0.0229(16) 0.033(2) 0.0210(15) 0.0062(14) 0.0054(13) 0.0064(15)
O5 0.0304(18) 0.030(2) 0.0266(16) 0.0072(14) 0.0034(14) 0.0181(16)
O6 0.0299(18) 0.035(2) 0.0225(16) 0.0067(14) 0.0041(14) 0.0112(16)
O7 0.0206(15) 0.0198(17) 0.0170(14) 0.0010(12) 0.0009(12) 0.0047(13)
O8 0.0295(17) 0.037(2) 0.0236(15) 0.0093(14) 0.0055(13) 0.0161(16)
O9 0.0336(18) 0.0261(19) 0.0296(17) 0.0130(14) 0.0060(14) 0.0146(16)
O10 0.0219(16) 0.0201(17) 0.0170(14) 0.0071(12) 0.0051(12) 0.0052(13)
O11 0.0214(15) 0.0174(17) 0.0167(14) 0.0045(12) 0.0047(12) 0.0056(13)
O12 0.0369(19) 0.0175(18) 0.0336(17) 0.0072(14) 0.0031(14) 0.0085(15)
O13 0.0266(17) 0.0221(18) 0.0280(16) 0.0057(14) 0.0040(13) 0.0055(14)

loop_
_atom_type_symbol
_atom_type_description
_atom_type_scat_dispersion_real
_atom_type_scat_dispersion_imag
_atom_type_scat_source
C C 0.0033 0.0016 'International Tables Vol C Tables 4.2.6.8 and 6.1.1.4'
H H 0.0000 0.0000 'International Tables Vol C Tables 4.2.6.8 and 6.1.1.4'
N N 0.0061 0.0033 'International Tables Vol C Tables 4.2.6.8 and 6.1.1.4'
O O 0.0106 0.0060 'International Tables Vol C Tables 4.2.6.8 and 6.1.1.4'
Mo Mo -1.6832 0.6857 'International Tables Vol C Tables 4.2.6.8 and 6.1.1.4'
Ag Ag -0.8971 1.1015 'International Tables Vol C Tables 4.2.6.8 and 6.1.1.4'

loop_
_geom_angle_atom_site_label_1
_geom_angle_atom_site_label_2
_geom_angle_atom_site_label_3
_geom_angle
_geom_angle_site_symmetry_1
_geom_angle_site_symmetry_3
N7 Ag1 N1 157.82(14) 1_445 .
N7 Ag1 O8 118.95(12) 1_445 1_444
N1 Ag1 O8 80.18(12) . 1_444
O3 Mo1 O1 104.94(16) . .
O3 Mo1 O2 96.95(14) . .
O1 Mo1 O2 102.93(13) . .
O3 Mo1 O4 99.36(14) . .
O1 Mo1 O4 104.88(14) . .
O2 Mo1 O4 142.69(12) . .
O3 Mo1 O13 164.58(13) . .
O1 Mo1 O13 90.41(14) . .
O2 Mo1 O13 77.81(12) . .
O4 Mo1 O13 77.62(11) . .
O3 Mo1 O11 95.33(13) . 2_667
O1 Mo1 O11 159.67(13) . 2_667
O2 Mo1 O11 72.49(10) . 2_667
O4 Mo1 O11 72.76(10) . 2_667
O13 Mo1 O11 69.29(10) . 2_667
O6 Mo2 O5 103.39(14) . .
O6 Mo2 O4 104.01(14) . .
O5 Mo2 O4 103.43(14) . .
O6 Mo2 O7 98.74(13) . .
O5 Mo2 O7 93.89(14) . .
O4 Mo2 O7 147.10(11) . .
O6 Mo2 O10 90.60(12) . .
O5 Mo2 O10 161.36(12) . .
O4 Mo2 O10 84.64(12) . .
O7 Mo2 O10 71.56(11) . .
O6 Mo2 O11 161.97(13) . 2_667
O5 Mo2 O11 93.52(12) . 2_667
O4 Mo2 O11 77.60(11) . 2_667
O7 Mo2 O11 73.57(10) . 2_667
O10 Mo2 O11 71.57(10) . 2_667
O9 Mo3 O8 104.34(15) . .
O9 Mo3 O2 101.98(14) . 2_667
O8 Mo3 O2 100.51(14) . 2_667
O9 Mo3 O10 98.42(14) . .
O8 Mo3 O10 100.27(13) . .
O2 Mo3 O10 146.11(13) 2_667 .
O9 Mo3 O11 94.32(12) . .
O8 Mo3 O11 161.18(13) . .
O2 Mo3 O11 77.62(11) 2_667 .
O10 Mo3 O11 74.10(10) . .
O9 Mo3 O7 163.88(12) . .
O8 Mo3 O7 89.89(13) . .
O2 Mo3 O7 82.42(12) 2_667 .
O10 Mo3 O7 71.16(11) . .
O11 Mo3 O7 71.29(9) . .
O9 Mo3 Mo4 85.26(10) . .
O8 Mo3 Mo4 135.79(11) . .
O2 Mo3 Mo4 119.88(8) 2_667 .
O10 Mo3 Mo4 35.64(7) . .
O11 Mo3 Mo4 42.26(7) . .
O7 Mo3 Mo4 79.18(7) . .
O12 Mo4 O13 106.03(15) . .
O12 Mo4 O7 101.46(13) . 2_667
O13 Mo4 O7 97.18(13) . 2_667
O12 Mo4 O10 100.60(13) . .
O13 Mo4 O10 96.52(12) . .
O7 Mo4 O10 149.61(12) 2_667 .
O12 Mo4 O11 96.56(14) . .
O13 Mo4 O11 157.39(13) . .
O7 Mo4 O11 78.87(11) 2_667 .
O10 Mo4 O11 78.08(10) . .
O12 Mo4 O11 171.78(13) . 2_667
O13 Mo4 O11 82.17(12) . 2_667
O7 Mo4 O11 77.68(11) 2_667 2_667
O10 Mo4 O11 77.49(11) . 2_667
O11 Mo4 O11 75.24(11) . 2_667
O12 Mo4 Mo3 87.56(10) . .
O13 Mo4 Mo3 132.62(9) . .
O7 Mo4 Mo3 124.87(8) 2_667 .
O10 Mo4 Mo3 36.13(8) . .
O11 Mo4 Mo3 46.01(7) . .
O11 Mo4 Mo3 86.33(7) 2_667 .
N2 C1 N1 115.1(4) . .
N2 C1 H1 122.4 . .
N1 C1 H1 122.4 . .
N1 C2 N3 109.9(4) . .
N1 C2 H2 125.1 . .
N3 C2 H2 125.1 . .
N4 C3 N3 110.5(3) . .
N4 C3 H3A 109.6 . .
N3 C3 H3A 109.6 . .
N4 C3 H3B 109.6 . .
N3 C3 H3B 109.6 . .
H3A C3 H3B 108.1 . .
N6 C4 N4 109.5(4) . .
N6 C4 C5 122.7(4) . .
N4 C4 C5 127.7(4) . .
C9 C5 C6 117.6(4) . .
C9 C5 C4 116.5(4) . .
C6 C5 C4 125.9(4) . .
C7 C6 C5 118.9(4) . .
C7 C6 H6 120.6 . .
C5 C6 H6 120.6 . .
C8 C7 C6 119.3(4) . .
C8 C7 H7 120.4 . .
C6 C7 H7 120.4 . .
N7 C8 C7 123.2(5) . .
N7 C8 H8 118.4 . .
C7 C8 H8 118.4 . .
N7 C9 C5 123.4(4) . .
N7 C9 H9 118.3 . .
C5 C9 H9 118.3 . .
N5 C10 N6 114.1(4) . .
N5 C10 C11 122.1(5) . .
N6 C10 C11 123.7(4) . .
C15 C11 C12 118.4(5) . .
C15 C11 C10 121.2(5) . .
C12 C11 C10 120.4(5) . .
C13 C12 C11 119.9(5) . .
C13 C12 H12 120.0 . .
C11 C12 H12 120.0 . .
N8 C13 C12 120.0(6) . .
N8 C13 H13 120.0 . .
C12 C13 H13 120.0 . .
N8 C14 C15 119.9(6) . .
N8 C14 H14 120.1 . .
C15 C14 H14 120.1 . .
C11 C15 C14 119.2(6) . .
C11 C15 H15 120.4 . .
C14 C15 H15 120.4 . .
C2 N1 C1 102.9(4) . .
C2 N1 Ag1 135.9(3) . .
C1 N1 Ag1 121.1(3) . .
C1 N2 N3 101.7(4) . .
C2 N3 N2 110.4(4) . .
C2 N3 C3 130.2(4) . .
N2 N3 C3 118.9(4) . .
C4 N4 N5 109.8(4) . .
C4 N4 C3 133.2(4) . .
N5 N4 C3 117.0(4) . .
C10 N5 N4 102.6(4) . .
C4 N6 C10 104.0(4) . .
C9 N7 C8 117.6(4) . .
C9 N7 Ag1 121.0(3) . 1_665
C8 N7 Ag1 120.6(3) . 1_665
C14 N8 C13 122.6(5) . .
C14 N8 H8A 118.7 . .
C13 N8 H8A 118.7 . .
Mo3 O2 Mo1 117.91(14) 2_667 .
Mo2 O4 Mo1 118.86(15) . .
Mo4 O7 Mo2 108.80(13) 2_667 .
Mo4 O7 Mo3 109.83(11) 2_667 .
Mo2 O7 Mo3 103.47(13) . .
Mo3 O8 Ag1 149.04(16) . 1_666
Mo4 O10 Mo3 108.23(12) . .
Mo4 O10 Mo2 110.40(13) . .
Mo3 O10 Mo2 105.62(12) . .
Mo4 O11 Mo3 91.74(10) . .
Mo4 O11 Mo2 91.83(9) . 2_667
Mo3 O11 Mo2 162.00(14) . 2_667
Mo4 O11 Mo4 104.76(11) . 2_667
Mo3 O11 Mo4 98.58(9) . 2_667
Mo2 O11 Mo4 97.56(11) 2_667 2_667
Mo4 O11 Mo1 163.51(14) . 2_667
Mo3 O11 Mo1 85.82(9) . 2_667
Mo2 O11 Mo1 85.78(9) 2_667 2_667
Mo4 O11 Mo1 91.73(10) 2_667 2_667
Mo4 O13 Mo1 116.81(16) . .

loop_
_geom_bond_atom_site_label_1
_geom_bond_atom_site_label_2
_geom_bond_distance
_geom_bond_site_symmetry_2
Ag1 N7 2.203(4) 1_445
Ag1 N1 2.218(4) .
Ag1 O8 2.577(3) 1_444
Mo1 O3 1.688(3) .
Mo1 O1 1.693(3) .
Mo1 O2 1.926(3) .
Mo1 O4 1.935(3) .
Mo1 O13 2.305(3) .
Mo1 O11 2.474(3) 2_667
Mo2 O6 1.702(3) .
Mo2 O5 1.708(3) .
Mo2 O4 1.863(3) .
Mo2 O7 2.011(3) .
Mo2 O10 2.308(3) .
Mo2 O11 2.328(3) 2_667
Mo3 O9 1.699(3) .
Mo3 O8 1.717(3) .
Mo3 O2 1.873(3) 2_667
Mo3 O10 1.986(3) .
Mo3 O11 2.303(3) .
Mo3 O7 2.344(3) .
Mo3 Mo4 3.1996(11) .
Mo4 O12 1.688(3) .
Mo4 O13 1.740(3) .
Mo4 O7 1.950(3) 2_667
Mo4 O10 1.963(3) .
Mo4 O11 2.153(3) .
Mo4 O11 2.342(3) 2_667
C1 N2 1.308(6) .
C1 N1 1.356(6) .
C1 H1 0.9300 .
C2 N1 1.319(6) .
C2 N3 1.323(6) .
C2 H2 0.9300 .
C3 N4 1.442(6) .
C3 N3 1.456(5) .
C3 H3A 0.9700 .
C3 H3B 0.9700 .
C4 N6 1.310(6) .
C4 N4 1.359(5) .
C4 C5 1.475(6) .
C5 C9 1.392(6) .
C5 C6 1.396(6) .
C6 C7 1.379(7) .
C6 H6 0.9300 .
C7 C8 1.363(6) .
C7 H7 0.9300 .
C8 N7 1.342(6) .
C8 H8 0.9300 .
C9 N7 1.332(6) .
C9 H9 0.9300 .
C10 N5 1.322(6) .
C10 N6 1.366(6) .
C10 C11 1.451(7) .
C11 C15 1.380(7) .
C11 C12 1.386(7) .
C12 C13 1.359(7) .
C12 H12 0.9300 .
C13 N8 1.321(7) .
C13 H13 0.9300 .
C14 N8 1.317(8) .
C14 C15 1.382(8) .
C14 H14 0.9300 .
C15 H15 0.9300 .
N2 N3 1.367(5) .
N4 N5 1.360(5) .
N7 Ag1 2.203(4) 1_665
N8 H8A 0.8600 .
O2 Mo3 1.873(3) 2_667
O7 Mo4 1.950(3) 2_667
O8 Ag1 2.577(3) 1_666
O11 Mo2 2.328(3) 2_667
O11 Mo4 2.342(3) 2_667
O11 Mo1 2.474(3) 2_667

loop_
_geom_hbond_atom_site_label_D
_geom_hbond_atom_site_label_H
_geom_hbond_atom_site_label_A
_geom_hbond_distance_DH
_geom_hbond_distance_HA
_geom_hbond_distance_DA
_geom_hbond_angle_DHA
_geom_hbond_site_symmetry_A
N8 H8A O5 0.86 1.95 2.726(6) 149.3 1_545

loop_
_geom_torsion_atom_site_label_1
_geom_torsion_atom_site_label_2
_geom_torsion_atom_site_label_3
_geom_torsion_atom_site_label_4
_geom_torsion
_geom_torsion_site_symmetry_1
_geom_torsion_site_symmetry_4
O9 Mo3 Mo4 O12 -0.20(14) . .
O8 Mo3 Mo4 O12 -105.93(19) . .
O2 Mo3 Mo4 O12 100.91(15) 2_667 .
O10 Mo3 Mo4 O12 -111.77(18) . .
O11 Mo3 Mo4 O12 101.54(15) . .
O7 Mo3 Mo4 O12 175.56(13) . .
O9 Mo3 Mo4 O13 109.46(18) . .
O8 Mo3 Mo4 O13 3.7(2) . .
O2 Mo3 Mo4 O13 -149.43(18) 2_667 .
O10 Mo3 Mo4 O13 -2.1(2) . .
O11 Mo3 Mo4 O13 -148.80(19) . .
O7 Mo3 Mo4 O13 -74.78(16) . .
O9 Mo3 Mo4 O7 -102.48(14) . 2_667
O8 Mo3 Mo4 O7 151.78(19) . 2_667
O2 Mo3 Mo4 O7 -1.37(15) 2_667 2_667
O10 Mo3 Mo4 O7 145.95(18) . 2_667
O11 Mo3 Mo4 O7 -0.74(14) . 2_667
O7 Mo3 Mo4 O7 73.28(13) . 2_667
O9 Mo3 Mo4 O10 111.57(18) . .
O8 Mo3 Mo4 O10 5.8(2) . .
O2 Mo3 Mo4 O10 -147.32(19) 2_667 .
O11 Mo3 Mo4 O10 -146.69(19) . .
O7 Mo3 Mo4 O10 -72.67(16) . .
O9 Mo3 Mo4 O11 -101.74(15) . .
O8 Mo3 Mo4 O11 152.52(19) . .
O2 Mo3 Mo4 O11 -0.63(14) 2_667 .
O10 Mo3 Mo4 O11 146.69(18) . .
O7 Mo3 Mo4 O11 74.02(12) . .
O9 Mo3 Mo4 O11 -174.70(12) . 2_667
O8 Mo3 Mo4 O11 79.56(17) . 2_667
O2 Mo3 Mo4 O11 -73.60(13) 2_667 2_667
O10 Mo3 Mo4 O11 73.73(16) . 2_667
O11 Mo3 Mo4 O11 -72.96(13) . 2_667
O7 Mo3 Mo4 O11 1.05(9) . 2_667
N6 C4 C5 C9 -22.9(6) . .
N4 C4 C5 C9 152.8(4) . .
N6 C4 C5 C6 156.2(4) . .
N4 C4 C5 C6 -28.1(7) . .
C9 C5 C6 C7 -0.8(6) . .
C4 C5 C6 C7 -179.9(4) . .
C5 C6 C7 C8 0.1(6) . .
C6 C7 C8 N7 0.5(7) . .
C6 C5 C9 N7 0.9(6) . .
C4 C5 C9 N7 -179.9(4) . .
N5 C10 C11 C15 -0.8(7) . .
N6 C10 C11 C15 176.6(4) . .
N5 C10 C11 C12 179.5(4) . .
N6 C10 C11 C12 -3.1(7) . .
C15 C11 C12 C13 -0.7(7) . .
C10 C11 C12 C13 179.1(4) . .
C11 C12 C13 N8 -0.3(7) . .
C12 C11 C15 C14 1.5(7) . .
C10 C11 C15 C14 -178.2(4) . .
N8 C14 C15 C11 -1.5(8) . .
N3 C2 N1 C1 1.0(5) . .
N3 C2 N1 Ag1 -176.6(3) . .
N2 C1 N1 C2 -0.5(6) . .
N2 C1 N1 Ag1 177.5(3) . .
N7 Ag1 N1 C2 72.0(6) 1_445 .
O8 Ag1 N1 C2 -136.7(5) 1_444 .
N7 Ag1 N1 C1 -105.2(4) 1_445 .
O8 Ag1 N1 C1 46.0(4) 1_444 .
N1 C1 N2 N3 -0.2(5) . .
N1 C2 N3 N2 -1.2(6) . .
N1 C2 N3 C3 -173.3(4) . .
C1 N2 N3 C2 0.8(5) . .
C1 N2 N3 C3 173.9(4) . .
N4 C3 N3 C2 96.0(6) . .
N4 C3 N3 N2 -75.5(5) . .
N6 C4 N4 N5 0.1(5) . .
C5 C4 N4 N5 -176.1(4) . .
N6 C4 N4 C3 178.8(4) . .
C5 C4 N4 C3 2.7(8) . .
N3 C3 N4 C4 100.9(6) . .
N3 C3 N4 N5 -80.4(5) . .
N6 C10 N5 N4 -0.7(5) . .
C11 C10 N5 N4 176.9(4) . .
C4 N4 N5 C10 0.3(4) . .
C3 N4 N5 C10 -178.6(4) . .
N4 C4 N6 C10 -0.5(5) . .
C5 C4 N6 C10 175.9(4) . .
N5 C10 N6 C4 0.7(5) . .
C11 C10 N6 C4 -176.8(4) . .
C5 C9 N7 C8 -0.3(6) . .
C5 C9 N7 Ag1 169.2(3) . 1_665
C7 C8 N7 C9 -0.4(6) . .
C7 C8 N7 Ag1 -170.0(3) . 1_665
C15 C14 N8 C13 0.5(8) . .
C12 C13 N8 C14 0.4(8) . .
O3 Mo1 O2 Mo3 71.35(19) . 2_667
O1 Mo1 O2 Mo3 178.48(18) . 2_667
O4 Mo1 O2 Mo3 -44.1(3) . 2_667
O13 Mo1 O2 Mo3 -93.93(18) . 2_667
O11 Mo1 O2 Mo3 -22.06(15) 2_667 2_667
O6 Mo2 O4 Mo1 177.46(16) . .
O5 Mo2 O4 Mo1 69.70(18) . .
O7 Mo2 O4 Mo1 -50.1(3) . .
O10 Mo2 O4 Mo1 -93.26(17) . .
O11 Mo2 O4 Mo1 -20.99(15) 2_667 .
O3 Mo1 O4 Mo2 -72.55(19) . .
O1 Mo1 O4 Mo2 179.14(17) . .
O2 Mo1 O4 Mo2 42.2(3) . .
O13 Mo1 O4 Mo2 92.05(17) . .
O11 Mo1 O4 Mo2 20.16(15) 2_667 .
O6 Mo2 O7 Mo4 -175.47(15) . 2_667
O5 Mo2 O7 Mo4 -71.27(15) . 2_667
O4 Mo2 O7 Mo4 51.0(3) . 2_667
O10 Mo2 O7 Mo4 96.82(13) . 2_667
O11 Mo2 O7 Mo4 21.25(12) 2_667 2_667
O6 Mo2 O7 Mo3 67.78(14) . .
O5 Mo2 O7 Mo3 171.98(12) . .
O4 Mo2 O7 Mo3 -65.7(3) . .
O10 Mo2 O7 Mo3 -19.92(9) . .
O11 Mo2 O7 Mo3 -95.49(11) 2_667 .
O9 Mo3 O7 Mo4 -41.2(5) . 2_667
O8 Mo3 O7 Mo4 166.47(15) . 2_667
O2 Mo3 O7 Mo4 65.85(13) 2_667 2_667
O10 Mo3 O7 Mo4 -92.64(13) . 2_667
O11 Mo3 O7 Mo4 -13.60(11) . 2_667
Mo4 Mo3 O7 Mo4 -56.64(10) . 2_667
O9 Mo3 O7 Mo2 74.8(5) . .
O8 Mo3 O7 Mo2 -77.51(14) . .
O2 Mo3 O7 Mo2 -178.13(12) 2_667 .
O10 Mo3 O7 Mo2 23.38(10) . .
O11 Mo3 O7 Mo2 102.42(12) . .
Mo4 Mo3 O7 Mo2 59.38(8) . .
O9 Mo3 O8 Ag1 -107.2(3) . 1_666
O2 Mo3 O8 Ag1 147.4(3) 2_667 1_666
O10 Mo3 O8 Ag1 -5.7(4) . 1_666
O11 Mo3 O8 Ag1 64.9(6) . 1_666
O7 Mo3 O8 Ag1 65.1(3) . 1_666
Mo4 Mo3 O8 Ag1 -9.2(5) . 1_666
O12 Mo4 O10 Mo3 70.73(17) . .
O13 Mo4 O10 Mo3 178.44(15) . .
O7 Mo4 O10 Mo3 -65.2(3) 2_667 .
O11 Mo4 O10 Mo3 -23.82(13) . .
O11 Mo4 O10 Mo3 -101.11(14) 2_667 .
O12 Mo4 O10 Mo2 -174.13(14) . .
O13 Mo4 O10 Mo2 -66.42(15) . .
O7 Mo4 O10 Mo2 49.9(3) 2_667 .
O11 Mo4 O10 Mo2 91.33(13) . .
O11 Mo4 O10 Mo2 14.03(11) 2_667 .
Mo3 Mo4 O10 Mo2 115.15(19) . .
O9 Mo3 O10 Mo4 -69.54(16) . .
O8 Mo3 O10 Mo4 -175.87(15) . .
O2 Mo3 O10 Mo4 57.1(3) 2_667 .
O11 Mo3 O10 Mo4 22.58(13) . .
O7 Mo3 O10 Mo4 97.80(14) . .
O9 Mo3 O10 Mo2 172.23(12) . .
O8 Mo3 O10 Mo2 65.89(15) . .
O2 Mo3 O10 Mo2 -61.1(2) 2_667 .
O11 Mo3 O10 Mo2 -95.65(12) . .
O7 Mo3 O10 Mo2 -20.44(9) . .
Mo4 Mo3 O10 Mo2 -118.24(19) . .
O6 Mo2 O10 Mo4 168.17(15) . .
O5 Mo2 O10 Mo4 -52.7(4) . .
O4 Mo2 O10 Mo4 64.15(14) . .
O7 Mo2 O10 Mo4 -92.81(14) . .
O11 Mo2 O10 Mo4 -14.54(11) 2_667 .
O6 Mo2 O10 Mo3 -75.05(14) . .
O5 Mo2 O10 Mo3 64.1(4) . .
O4 Mo2 O10 Mo3 -179.07(13) . .
O7 Mo2 O10 Mo3 23.97(11) . .
O11 Mo2 O10 Mo3 102.24(13) 2_667 .
O12 Mo4 O11 Mo3 -80.17(12) . .
O13 Mo4 O11 Mo3 97.5(3) . .
O7 Mo4 O11 Mo3 179.38(12) 2_667 .
O10 Mo4 O11 Mo3 19.32(11) . .
O11 Mo4 O11 Mo3 99.35(11) 2_667 .
O12 Mo4 O11 Mo2 82.17(13) . 2_667
O13 Mo4 O11 Mo2 -100.2(3) . 2_667
O7 Mo4 O11 Mo2 -18.27(11) 2_667 2_667
O10 Mo4 O11 Mo2 -178.33(12) . 2_667
O11 Mo4 O11 Mo2 -98.31(12) 2_667 2_667
Mo3 Mo4 O11 Mo2 162.35(14) . 2_667
O12 Mo4 O11 Mo4 -179.52(12) . 2_667
O13 Mo4 O11 Mo4 -1.9(3) . 2_667
O7 Mo4 O11 Mo4 80.04(12) 2_667 2_667
O10 Mo4 O11 Mo4 -80.02(12) . 2_667
O11 Mo4 O11 Mo4 0.0 2_667 2_667
Mo3 Mo4 O11 Mo4 -99.35(11) . 2_667
O12 Mo4 O11 Mo1 0.9(4) . 2_667
O13 Mo4 O11 Mo1 178.6(4) . 2_667
O7 Mo4 O11 Mo1 -99.5(4) 2_667 2_667
O10 Mo4 O11 Mo1 100.4(4) . 2_667
O11 Mo4 O11 Mo1 -179.6(5) 2_667 2_667
Mo3 Mo4 O11 Mo1 81.1(4) . 2_667
O9 Mo3 O11 Mo4 78.10(13) . .
O8 Mo3 O11 Mo4 -94.3(4) . .
O2 Mo3 O11 Mo4 179.44(13) 2_667 .
O10 Mo3 O11 Mo4 -19.44(11) . .
O7 Mo3 O11 Mo4 -94.48(11) . .
O9 Mo3 O11 Mo2 -23.2(4) . 2_667
O8 Mo3 O11 Mo2 164.4(4) . 2_667
O2 Mo3 O11 Mo2 78.1(4) 2_667 2_667
O10 Mo3 O11 Mo2 -120.8(4) . 2_667
O7 Mo3 O11 Mo2 164.2(5) . 2_667
Mo4 Mo3 O11 Mo2 -101.3(5) . 2_667
O9 Mo3 O11 Mo4 -176.69(12) . 2_667
O8 Mo3 O11 Mo4 10.9(4) . 2_667
O2 Mo3 O11 Mo4 -75.35(12) 2_667 2_667
O10 Mo3 O11 Mo4 85.77(11) . 2_667
O7 Mo3 O11 Mo4 10.73(9) . 2_667
Mo4 Mo3 O11 Mo4 105.21(12) . 2_667
O9 Mo3 O11 Mo1 -85.57(12) . 2_667
O8 Mo3 O11 Mo1 102.0(4) . 2_667
O2 Mo3 O11 Mo1 15.77(10) 2_667 2_667
O10 Mo3 O11 Mo1 176.89(11) . 2_667
O7 Mo3 O11 Mo1 101.85(10) . 2_667
Mo4 Mo3 O11 Mo1 -163.67(13) . 2_667
O12 Mo4 O13 Mo1 -179.88(14) . .
O7 Mo4 O13 Mo1 -75.72(15) 2_667 .
O10 Mo4 O13 Mo1 77.08(16) . .
O11 Mo4 O13 Mo1 2.5(4) . .
O11 Mo4 O13 Mo1 0.72(13) 2_667 .
Mo3 Mo4 O13 Mo1 78.34(19) . .
O3 Mo1 O13 Mo4 3.5(5) . .
O1 Mo1 O13 Mo4 178.10(17) . .
O2 Mo1 O13 Mo4 74.96(16) . .
O4 Mo1 O13 Mo4 -76.75(16) . .
O11 Mo1 O13 Mo4 -0.72(13) 2_667 .
